data_7154597
loop_
_publ_author_name
'Polindara-Garc\'ia, Luis A'
'Montesinos-Miguel, Dario'
'Vazquez, Alfredo'

_publ_section_title
;
 An efficient microwave-assisted synthesis of cotinine and iso-cotinine
 analogs from an Ugi-4CR approach.
;
_journal_issue 34
_journal_name_full 'Organic &amp; biomolecular chemistry'
_journal_page_first 9065
_journal_page_last 9071
_journal_paper_doi 10.1039/c5ob01170a
_journal_volume 13
_journal_year 2015
_chemical_formula_moiety 'C22 H26 Cl N3 O2'
_chemical_formula_sum 'C22 H26 Cl N3 O2'
_chemical_formula_weight 399.913
_chemical_melting_point 433.0(10)
_chemical_name_systematic 'N-(tert-butyl)-1-(4-chlorophenethyl)-5-oxo-2-(pyridin-3-yl)pyrrolidine-2-carboxamide '
_space_group_IT_number 14
_symmetry_cell_setting monoclinic
_symmetry_Int_Tables_number 14
_symmetry_space_group_name_Hall '-P 2ybc'
_symmetry_space_group_name_H-M 'P 1 21/c 1'
_atom_sites_solution_hydrogens difmap
_audit_conform_dict_location ftp://ftp.iucr.org/pub/cif_core.dic
_audit_conform_dict_name cif_core.dic
_audit_conform_dict_version 2.4.3
_audit_creation_date 2015-04-06T17:43:50-00:00
_audit_creation_method 'WinGX routine CIF_UPDATE'
_audit_update_record
;
2015-06-08 deposited with the CCDC.
2015-07-16 downloaded from the CCDC.
;
_cell_angle_alpha 90
_cell_angle_beta 98.623(3)
_cell_angle_gamma 90
_cell_formula_units_Z 4
_cell_length_a 10.6870(4)
_cell_length_b 9.1043(3)
_cell_length_c 21.0968(6)
_cell_measurement_reflns_used 0
_cell_measurement_temperature 293(2)
_cell_measurement_theta_max 0
_cell_measurement_theta_min 0
_cell_measurement_wavelength 1.54184
_cell_volume 2029.47(12)
_computing_cell_refinement
;
        CrysAlisPro, Agilent Technologies,
        Version 1.171.35.19 (release 27-10-2011 CrysAlis171 .NET)
        (compiled Oct 27 2011,15:02:11)
;
_computing_data_collection
;
        CrysAlisPro, Agilent Technologies,
        Version 1.171.35.19 (release 27-10-2011 CrysAlis171 .NET)
        (compiled Oct 27 2011,15:02:11)
;
_computing_data_reduction
;
        CrysAlisPro, Agilent Technologies,
        Version 1.171.35.19 (release 27-10-2011 CrysAlis171 .NET)
        (compiled Oct 27 2011,15:02:11) 
;
_computing_molecular_graphics 'Ortep for Windows (Farrugia, 2012)'
_computing_publication_material 'WinGX publication routines (Farrugia, 2012)'
_computing_structure_refinement 'SHELXL-2014 (Sheldrick, 2014)'
_diffrn_ambient_temperature 293(2)
_diffrn_detector_area_resol_mean 10.4685
_diffrn_measured_fraction_theta_full 0.999
_diffrn_measured_fraction_theta_max 0.97
_diffrn_measurement_device_type 'Xcalibur, Atlas, Gemini'
_diffrn_measurement_method '\w scans'
_diffrn_radiation_monochromator graphite
_diffrn_radiation_probe x-ray
_diffrn_radiation_type CuK\a
_diffrn_radiation_wavelength 1.54184
_diffrn_reflns_av_R_equivalents 0.0271
_diffrn_reflns_Laue_measured_fraction_full 0.999
_diffrn_reflns_Laue_measured_fraction_max 0.97
_diffrn_reflns_limit_h_max 12
_diffrn_reflns_limit_h_min -13
_diffrn_reflns_limit_k_max 11
_diffrn_reflns_limit_k_min -10
_diffrn_reflns_limit_l_max 14
_diffrn_reflns_limit_l_min -25
_diffrn_reflns_number 8247
_diffrn_reflns_point_group_measured_fraction_full 0.999
_diffrn_reflns_point_group_measured_fraction_max 0.97
_diffrn_reflns_theta_full 67.684
_diffrn_reflns_theta_max 73.417
_diffrn_reflns_theta_min 4.184
_exptl_absorpt_coefficient_mu 1.845
_exptl_absorpt_correction_type none
_exptl_crystal_colour colourless
_exptl_crystal_density_diffrn 1.309
_exptl_crystal_density_method 'not measured'
_exptl_crystal_description prism
_exptl_crystal_F_000 848
_exptl_crystal_recrystallization_method 'Slow evaporation of CDCl3 solution'
_exptl_crystal_size_max 0
_exptl_crystal_size_mid 0
_exptl_crystal_size_min 0
_refine_diff_density_max 0.35
_refine_diff_density_min -0.387
_refine_diff_density_rms 0.062
_refine_ls_extinction_method none
_refine_ls_goodness_of_fit_ref 1.115
_refine_ls_hydrogen_treatment refall
_refine_ls_matrix_type full
_refine_ls_number_constraints 0
_refine_ls_number_parameters 357
_refine_ls_number_reflns 3967
_refine_ls_number_restraints 0
_refine_ls_restrained_S_all 1.115
_refine_ls_R_factor_all 0.0532
_refine_ls_R_factor_gt 0.0409
_refine_ls_shift/su_max 0.016
_refine_ls_shift/su_mean 0
_refine_ls_structure_factor_coef Fsqd
_refine_ls_weighting_details 'w=1/[\s^2^(Fo^2^)+(0.0655P)^2^+0.7462P] where P=(Fo^2^+2Fc^2^)/3'
_refine_ls_weighting_scheme calc
_refine_ls_wR_factor_gt 0.1056
_refine_ls_wR_factor_ref 0.1276
_reflns_number_gt 3277
_reflns_number_total 3967
_reflns_threshold_expression 'I > 2\s(I)'
_cod_data_source_file c5ob01170a2.cif
_cod_data_source_block shelx
_cod_depositor_comments
;
The following automatic conversions were performed:

'_chemical_melting_point' value '432-434' was changed to '433.0(10)'
- the average value was taken and precision was estimated.

Automatic conversion script
Id: cif_fix_values 3271 2015-04-21 07:52:19Z andrius 

 Adding full bibliography for 7154597.cif.
;
_cod_original_sg_symbol_H-M 'P 21/c'
_cod_database_code 7154597

loop_
_symmetry_equiv_pos_as_xyz
'x, y, z'
'-x, y+1/2, -z+1/2'
'-x, -y, -z'
'x, -y-1/2, z-1/2'

loop_
_atom_site_label
_atom_site_type_symbol
_atom_site_fract_x
_atom_site_fract_y
_atom_site_fract_z
_atom_site_U_iso_or_equiv
_atom_site_adp_type
_atom_site_occupancy
_atom_site_calc_flag
Cl1 Cl 0.13179(5) 0.19103(6) 0.20938(2) 0.03244(17) Uani 1 d
O1 O -0.61462(14) 0.36312(16) -0.19299(6) 0.0237(3) Uani 1 d
O2 O -0.43598(15) -0.13471(17) -0.04516(7) 0.0306(4) Uani 1 d
N2 N -0.43185(15) 0.09056(17) -0.09179(7) 0.0171(3) Uani 1 d
N3 N -0.61553(15) 0.30986(18) -0.08780(8) 0.0178(3) Uani 1 d
N1 N -0.21906(17) 0.4429(2) -0.16952(9) 0.0299(4) Uani 1 d
C2 C -0.36570(17) 0.2388(2) -0.17727(8) 0.0174(4) Uani 1 d
C10 C -0.57590(17) 0.2911(2) -0.14490(9) 0.0178(4) Uani 1 d
C6 C -0.47750(17) 0.1692(2) -0.15154(8) 0.0165(4) Uani 1 d
C11 C -0.71080(17) 0.4215(2) -0.07585(9) 0.0183(4) Uani 1 d
C20 C 0.03231(18) 0.1691(2) 0.13654(9) 0.0220(4) Uani 1 d
C19 C 0.04323(19) 0.2655(2) 0.08710(10) 0.0223(4) Uani 1 d
C1 C -0.32464(19) 0.3787(2) -0.15676(9) 0.0224(4) Uani 1 d
C15 C -0.33936(19) 0.1492(2) -0.03975(9) 0.0204(4) Uani 1 d
C17 C -0.11821(18) 0.1281(2) 0.01869(9) 0.0212(4) Uani 1 d
C18 C -0.03285(18) 0.2433(2) 0.02821(9) 0.0222(4) Uani 1 d
C21 C -0.0528(2) 0.0533(2) 0.12911(10) 0.0254(4) Uani 1 d
C9 C -0.46744(19) -0.0514(2) -0.09036(10) 0.0230(4) Uani 1 d
C7 C -0.5488(2) 0.0465(2) -0.19442(10) 0.0243(4) Uani 1 d
C22 C -0.1278(2) 0.0342(2) 0.07029(10) 0.0254(4) Uani 1 d
C3 C -0.2919(2) 0.1627(2) -0.21568(9) 0.0250(4) Uani 1 d
C16 C -0.20254(19) 0.1033(2) -0.04447(9) 0.0239(4) Uani 1 d
C13 C -0.6665(2) 0.5748(2) -0.09232(11) 0.0266(4) Uani 1 d
C12 C -0.83887(19) 0.3870(2) -0.11580(10) 0.0247(4) Uani 1 d
C14 C -0.7218(2) 0.4142(3) -0.00473(10) 0.0271(5) Uani 1 d
C4 C -0.1844(2) 0.2297(3) -0.23096(10) 0.0317(5) Uani 1 d
C5 C -0.1517(2) 0.3674(3) -0.20669(11) 0.0337(5) Uani 1 d
C8 C -0.5510(4) -0.0855(3) -0.15239(15) 0.0497(8) Uani 1 d
H15B H -0.347(2) 0.257(3) -0.0382(11) 0.020(6) Uiso 1 d
H15A H -0.363(2) 0.111(3) -0.0014(13) 0.027(6) Uiso 1 d
H16A H -0.204(2) -0.002(3) -0.0546(11) 0.024(6) Uiso 1 d
H16B H -0.168(2) 0.154(3) -0.0785(12) 0.024(6) Uiso 1 d
H3 H -0.311(2) 0.068(3) -0.2297(12) 0.030(7) Uiso 1 d
H1 H -0.372(2) 0.438(3) -0.1311(12) 0.023(6) Uiso 1 d
H5 H -0.081(3) 0.412(3) -0.2146(12) 0.030(7) Uiso 1 d
H4 H -0.137(3) 0.186(3) -0.2564(13) 0.032(7) Uiso 1 d
H7A H -0.628(3) 0.077(4) -0.2132(16) 0.057(10) Uiso 1 d
H8A H -0.502(5) -0.157(6) -0.173(2) 0.099(16) Uiso 1 d
H7B H -0.513(3) 0.021(4) -0.2303(16) 0.050(9) Uiso 1 d
H8B H -0.608(5) -0.139(6) -0.154(2) 0.095(16) Uiso 1 d
H18 H -0.024(2) 0.311(3) -0.0074(12) 0.023(6) Uiso 1 d
H19 H 0.098(2) 0.344(3) 0.0949(12) 0.026(6) Uiso 1 d
H22 H -0.187(2) -0.045(3) 0.0640(12) 0.030(7) Uiso 1 d
H21 H -0.056(3) -0.013(3) 0.1640(14) 0.038(7) Uiso 1 d
H0 H -0.588(2) 0.252(3) -0.0572(11) 0.013(5) Uiso 1 d
H12C H -0.904(2) 0.454(3) -0.1073(12) 0.026(6) Uiso 1 d
H13C H -0.729(2) 0.640(3) -0.0861(12) 0.023(6) Uiso 1 d
H14B H -0.746(3) 0.325(3) 0.0068(13) 0.033(7) Uiso 1 d
H14A H -0.783(2) 0.484(3) 0.0059(12) 0.027(6) Uiso 1 d
H12B H -0.833(3) 0.394(3) -0.1608(14) 0.035(7) Uiso 1 d
H14C H -0.641(3) 0.433(3) 0.0218(13) 0.035(7) Uiso 1 d
H12A H -0.867(3) 0.287(4) -0.1060(14) 0.043(8) Uiso 1 d
H13A H -0.585(3) 0.598(4) -0.0674(15) 0.050(9) Uiso 1 d
H13B H -0.655(3) 0.585(3) -0.1398(14) 0.041(8) Uiso 1 d

loop_
_atom_site_aniso_label
_atom_site_aniso_U_11
_atom_site_aniso_U_22
_atom_site_aniso_U_33
_atom_site_aniso_U_23
_atom_site_aniso_U_13
_atom_site_aniso_U_12
Cl1 0.0334(3) 0.0397(3) 0.0206(3) 0.0009(2) -0.00783(19) -0.0045(2)
O1 0.0264(7) 0.0271(7) 0.0170(6) 0.0049(6) 0.0015(5) 0.0059(6)
O2 0.0347(8) 0.0218(7) 0.0344(8) 0.0106(6) 0.0019(6) -0.0005(6)
N2 0.0197(7) 0.0163(7) 0.0150(7) 0.0004(6) 0.0010(6) 0.0001(6)
N3 0.0188(8) 0.0187(8) 0.0153(7) 0.0030(6) 0.0004(6) 0.0028(6)
N1 0.0247(9) 0.0332(10) 0.0303(9) 0.0034(8) -0.0005(7) -0.0110(8)
C2 0.0194(9) 0.0186(9) 0.0124(8) 0.0018(7) -0.0030(6) -0.0003(7)
C10 0.0179(9) 0.0181(9) 0.0166(9) -0.0003(7) -0.0001(7) -0.0024(7)
C6 0.0174(8) 0.0175(9) 0.0137(8) 0.0004(7) -0.0001(6) -0.0011(7)
C11 0.0188(9) 0.0184(9) 0.0181(9) -0.0007(7) 0.0041(7) 0.0019(7)
C20 0.0189(9) 0.0282(10) 0.0180(9) -0.0017(8) 0.0001(7) 0.0029(8)
C19 0.0194(9) 0.0229(10) 0.0242(10) -0.0029(8) 0.0023(7) -0.0001(8)
C1 0.0245(10) 0.0211(10) 0.0206(9) 0.0012(8) 0.0002(7) -0.0027(8)
C15 0.0250(10) 0.0216(10) 0.0132(8) -0.0034(7) -0.0019(7) 0.0027(8)
C17 0.0214(9) 0.0239(10) 0.0177(9) -0.0016(7) 0.0006(7) 0.0047(8)
C18 0.0208(9) 0.0262(10) 0.0200(9) 0.0051(8) 0.0040(7) 0.0038(8)
C21 0.0282(10) 0.0258(10) 0.0214(10) 0.0061(8) 0.0015(8) -0.0009(8)
C9 0.0236(10) 0.0181(9) 0.0270(10) 0.0037(8) 0.0032(8) -0.0001(8)
C7 0.0306(11) 0.0212(9) 0.0198(9) -0.0048(8) -0.0005(8) -0.0064(8)
C22 0.0268(10) 0.0223(10) 0.0258(10) 0.0020(8) -0.0008(8) -0.0017(8)
C3 0.0271(10) 0.0282(11) 0.0191(9) -0.0019(8) 0.0017(8) 0.0043(8)
C16 0.0218(10) 0.0308(11) 0.0183(9) -0.0031(8) 0.0003(7) 0.0031(8)
C13 0.0284(11) 0.0199(10) 0.0319(11) -0.0012(8) 0.0064(9) 0.0001(8)
C12 0.0180(9) 0.0273(10) 0.0278(10) -0.0043(8) 0.0004(8) 0.0039(8)
C14 0.0315(11) 0.0297(11) 0.0207(10) 0.0006(8) 0.0057(8) 0.0085(9)
C4 0.0205(10) 0.0534(15) 0.0220(10) 0.0013(10) 0.0055(8) 0.0032(10)
C5 0.0186(10) 0.0517(15) 0.0296(11) 0.0111(10) -0.0001(8) -0.0102(10)
C8 0.0668(19) 0.0262(13) 0.0468(16) 0.0065(11) -0.0219(14) -0.0193(13)

loop_
_atom_type_symbol
_atom_type_description
_atom_type_scat_dispersion_real
_atom_type_scat_dispersion_imag
_atom_type_scat_source
C C 0.0181 0.0091 'International Tables Vol C Tables 4.2.6.8 and 6.1.1.4'
H H 0 0 'International Tables Vol C Tables 4.2.6.8 and 6.1.1.4'
N N 0.0311 0.018 'International Tables Vol C Tables 4.2.6.8 and 6.1.1.4'
O O 0.0492 0.0322 'International Tables Vol C Tables 4.2.6.8 and 6.1.1.4'
Cl Cl 0.3639 0.7018 'International Tables Vol C Tables 4.2.6.8 and 6.1.1.4'

loop_
_geom_angle_atom_site_label_1
_geom_angle_atom_site_label_2
_geom_angle_atom_site_label_3
_geom_angle
C9 N2 C15 119.58(16)
C9 N2 C6 115.34(16)
C15 N2 C6 124.50(15)
C10 N3 C11 123.61(16)
C5 N1 C1 116.2(2)
C1 C2 C3 116.99(19)
C1 C2 C6 119.77(17)
C3 C2 C6 122.86(18)
O1 C10 N3 124.07(18)
O1 C10 C6 117.22(16)
N3 C10 C6 118.70(16)
N2 C6 C2 109.36(14)
N2 C6 C10 114.48(15)
C2 C6 C10 108.27(15)
N2 C6 C7 102.66(15)
C2 C6 C7 115.58(16)
C10 C6 C7 106.61(15)
N3 C11 C14 107.05(15)
N3 C11 C12 110.22(15)
C14 C11 C12 109.83(17)
N3 C11 C13 109.98(16)
C14 C11 C13 109.58(17)
C12 C11 C13 110.13(17)
C19 C20 C21 121.76(18)
C19 C20 Cl1 118.89(16)
C21 C20 Cl1 119.33(16)
C20 C19 C18 118.48(19)
N1 C1 C2 125.0(2)
N2 C15 C16 113.20(16)
C18 C17 C22 118.25(18)
C18 C17 C16 122.32(18)
C22 C17 C16 119.42(19)
C17 C18 C19 121.51(19)
C22 C21 C20 118.61(19)
O2 C9 N2 124.42(19)
O2 C9 C8 127.4(2)
N2 C9 C8 108.16(18)
C8 C7 C6 106.32(17)
C21 C22 C17 121.4(2)
C4 C3 C2 118.6(2)
C17 C16 C15 110.46(16)
C5 C4 C3 119.2(2)
N1 C5 C4 123.9(2)
C7 C8 C9 106.84(19)

loop_
_geom_bond_atom_site_label_1
_geom_bond_atom_site_label_2
_geom_bond_distance
Cl1 C20 1.7440(19)
O1 C10 1.226(2)
O2 C9 1.225(3)
N2 C9 1.349(3)
N2 C15 1.464(2)
N2 C6 1.468(2)
N3 C10 1.346(2)
N3 C11 1.487(2)
N1 C5 1.333(3)
N1 C1 1.334(3)
C2 C1 1.395(3)
C2 C3 1.396(3)
C2 C6 1.523(3)
C10 C6 1.550(3)
C6 C7 1.562(3)
C11 C14 1.524(3)
C11 C12 1.528(3)
C11 C13 1.531(3)
C20 C19 1.381(3)
C20 C21 1.386(3)
C19 C18 1.394(3)
C15 C16 1.538(3)
C17 C18 1.385(3)
C17 C22 1.400(3)
C17 C16 1.510(3)
C21 C22 1.383(3)
C9 C8 1.502(3)
C7 C8 1.496(3)
C3 C4 1.380(3)
C4 C5 1.380(4)
